data_7204937
loop_
_publ_author_name
'Langley, Philip J.'
'Bailey, Ray T.'
'Cruickshank, Frank R.'
'Kennedy, Alan R.'
'Lochran, Stephen'
'Pugh, David'
'Sherwood, John N.'
'Viikki, Anna'
'Wallis, John D.'

_publ_section_title
;
 Synthesis, characterisation and structure--property analysis of
 derivatives of the non-linear optical material
 5-nitro-N-(1-phenylethyl)pyridin-2-amine
;
_journal_issue 4
_journal_name_full 'Journal of Materials Chemistry'
_journal_page_first 1047
_journal_paper_doi 10.1039/b008124h
_journal_volume 11
_journal_year 2001
_chemical_formula_sum 'C14 H15 N3 O2'
_chemical_formula_weight 257.29
_chemical_name_systematic
;
 ?
;
_space_group_IT_number 14
_symmetry_cell_setting monoclinic
_symmetry_space_group_name_Hall '-P 2ybc'
_symmetry_space_group_name_H-M 'P 1 21/c 1'
_atom_sites_solution_hydrogens geom
_atom_sites_solution_primary direct
_atom_sites_solution_secondary difmap
_audit_creation_method SHELXL-97
_cell_angle_alpha 90.00
_cell_angle_beta 91.149(12)
_cell_angle_gamma 90.00
_cell_formula_units_Z 4
_cell_length_a 6.9781(11)
_cell_length_b 22.337(4)
_cell_length_c 8.3899(12)
_cell_measurement_reflns_used 23
_cell_measurement_temperature 293(2)
_cell_measurement_theta_max 23.52
_cell_measurement_theta_min 20.86
_cell_volume 1307.5(4)
_computing_structure_refinement 'SHELXL-97 (Sheldrick, 1997)'
_diffrn_ambient_temperature 293(2)
_diffrn_measured_fraction_theta_full 0.974
_diffrn_measured_fraction_theta_max 0.974
_diffrn_measurement_device_type AFC7S
_diffrn_measurement_method \w/2\q
_diffrn_radiation_monochromator graphite
_diffrn_radiation_source 'fine-focus sealed tube'
_diffrn_radiation_type MoK\a
_diffrn_radiation_wavelength 0.71069
_diffrn_reflns_av_R_equivalents 0.0106
_diffrn_reflns_av_sigmaI/netI 0.0370
_diffrn_reflns_limit_h_max 9
_diffrn_reflns_limit_h_min 0
_diffrn_reflns_limit_k_max 29
_diffrn_reflns_limit_k_min 0
_diffrn_reflns_limit_l_max 11
_diffrn_reflns_limit_l_min -11
_diffrn_reflns_number 3401
_diffrn_reflns_theta_full 28.01
_diffrn_reflns_theta_max 28.01
_diffrn_reflns_theta_min 2.59
_diffrn_standards_decay_% 0
_diffrn_standards_interval_count 150
_diffrn_standards_number 3
_exptl_absorpt_coefficient_mu 0.090
_exptl_absorpt_correction_type none
_exptl_crystal_colour yellow
_exptl_crystal_density_diffrn 1.307
_exptl_crystal_density_method 'not measured'
_exptl_crystal_description block
_exptl_crystal_F_000 544
_exptl_crystal_size_max 0.75
_exptl_crystal_size_mid 0.40
_exptl_crystal_size_min 0.40
_refine_diff_density_max 0.187
_refine_diff_density_min -0.143
_refine_diff_density_rms 0.036
_refine_ls_extinction_coef 0.021(2)
_refine_ls_extinction_expression Fc^*^=kFc[1+0.001xFc^2^\l^3^/sin(2\q)]^-1/4^
_refine_ls_extinction_method SHELXL
_refine_ls_goodness_of_fit_ref 1.055
_refine_ls_hydrogen_treatment mixed
_refine_ls_matrix_type full
_refine_ls_number_parameters 233
_refine_ls_number_reflns 3159
_refine_ls_number_restraints 0
_refine_ls_restrained_S_all 1.055
_refine_ls_R_factor_all 0.0663
_refine_ls_R_factor_gt 0.0398
_refine_ls_shift/su_max 0.001
_refine_ls_shift/su_mean 0.000
_refine_ls_structure_factor_coef Fsqd
_refine_ls_weighting_details 'calc w=1/[\s^2^(Fo^2^)+(0.0298P)^2^+0.4067P] where P=(Fo^2^+2Fc^2^)/3'
_refine_ls_weighting_scheme calc
_refine_ls_wR_factor_gt 0.1006
_refine_ls_wR_factor_ref 0.1188
_reflns_number_gt 2253
_reflns_number_total 3159
_reflns_threshold_expression >2sigma(I)
_cod_data_source_file b008124h.txt
_cod_data_source_block racemic_compound_2
_cod_original_sg_symbol_H-M P21/c
_cod_database_code 7204937

loop_
_symmetry_equiv_pos_as_xyz
'x, y, z'
'-x, y+1/2, -z+1/2'
'-x, -y, -z'
'x, -y-1/2, z-1/2'

loop_
_atom_site_label
_atom_site_type_symbol
_atom_site_fract_x
_atom_site_fract_y
_atom_site_fract_z
_atom_site_U_iso_or_equiv
_atom_site_adp_type
_atom_site_occupancy
_atom_site_calc_flag
_atom_site_refinement_flags
_atom_site_disorder_assembly
_atom_site_disorder_group
O1 O 0.2150(2) 0.38747(6) 0.54607(19) 0.0785(4) Uani 1 d . . .
O2 O 0.0235(2) 0.31657(7) 0.6121(2) 0.0873(5) Uani 1 d . . .
N5 N 0.1702(2) 0.33441(7) 0.54918(18) 0.0582(4) Uani 1 d . . .
N1 N 0.37133(18) 0.18882(6) 0.43412(16) 0.0496(3) Uani 1 d . . .
N2 N 0.63826(19) 0.16384(5) 0.29209(16) 0.0463(3) Uani 1 d . . .
C6 C 0.2584(2) 0.23095(8) 0.4938(2) 0.0521(4) Uani 1 d . . .
C5 C 0.2950(2) 0.29121(7) 0.47721(18) 0.0463(4) Uani 1 d . . .
C4 C 0.4562(2) 0.30993(7) 0.39579(18) 0.0455(3) Uani 1 d . . .
C3 C 0.5762(2) 0.26840(6) 0.33283(17) 0.0413(3) Uani 1 d . . .
C2 C 0.5266(2) 0.20678(6) 0.35409(17) 0.0401(3) Uani 1 d . . .
C31 C 0.7547(3) 0.28558(8) 0.2480(2) 0.0553(4) Uani 1 d . . .
C7 C 0.6195(2) 0.09959(6) 0.32545(18) 0.0436(3) Uani 1 d . . .
C8 C 0.6818(3) 0.06459(9) 0.1793(2) 0.0573(4) Uani 1 d . . .
C1' C 0.7341(2) 0.08249(6) 0.47394(17) 0.0423(3) Uani 1 d . . .
C6' C 0.9297(2) 0.09372(8) 0.4866(2) 0.0547(4) Uani 1 d . . .
C5' C 1.0314(3) 0.07824(10) 0.6234(3) 0.0676(5) Uani 1 d . . .
C4' C 0.9406(3) 0.05099(9) 0.7480(3) 0.0694(5) Uani 1 d . . .
C3' C 0.7486(3) 0.03865(9) 0.7364(2) 0.0640(5) Uani 1 d . . .
C2' C 0.6452(3) 0.05507(7) 0.60078(19) 0.0509(4) Uani 1 d . . .
H6 H 0.145(3) 0.2173(8) 0.550(2) 0.059(5) Uiso 1 d . . .
H4 H 0.486(2) 0.3515(9) 0.383(2) 0.060(5) Uiso 1 d . . .
H311 H 0.776(3) 0.3285(12) 0.246(3) 0.092(7) Uiso 1 d . . .
H312 H 0.754(3) 0.2701(9) 0.136(3) 0.075(6) Uiso 1 d . . .
H313 H 0.870(3) 0.2689(9) 0.301(2) 0.073(6) Uiso 1 d . . .
H2 H 0.743(3) 0.1744(8) 0.247(2) 0.057(5) Uiso 1 d . . .
H7 H 0.484(2) 0.0916(7) 0.3412(19) 0.048(4) Uiso 1 d . . .
H81 H 0.599(3) 0.0752(10) 0.088(3) 0.090(7) Uiso 1 d . . .
H82 H 0.813(3) 0.0754(8) 0.153(2) 0.064(5) Uiso 1 d . . .
H83 H 0.672(3) 0.0197(10) 0.197(2) 0.077(6) Uiso 1 d . . .
H61' H 0.993(3) 0.1118(8) 0.403(2) 0.063(5) Uiso 1 d . . .
H51' H 1.162(3) 0.0884(10) 0.626(3) 0.085(7) Uiso 1 d . . .
H41' H 1.010(3) 0.0400(11) 0.846(3) 0.094(7) Uiso 1 d . . .
H31' H 0.680(3) 0.0197(9) 0.822(2) 0.070(6) Uiso 1 d . . .
H21' H 0.509(3) 0.0473(8) 0.595(2) 0.060(5) Uiso 1 d . . .

loop_
_atom_site_aniso_label
_atom_site_aniso_U_11
_atom_site_aniso_U_22
_atom_site_aniso_U_33
_atom_site_aniso_U_23
_atom_site_aniso_U_13
_atom_site_aniso_U_12
O1 0.0749(9) 0.0529(8) 0.1078(12) -0.0172(7) 0.0070(8) 0.0122(7)
O2 0.0696(9) 0.0782(10) 0.1157(13) -0.0160(9) 0.0430(9) 0.0059(7)
N5 0.0540(8) 0.0569(9) 0.0637(9) -0.0112(7) 0.0027(7) 0.0091(7)
N1 0.0461(7) 0.0423(7) 0.0610(8) 0.0013(6) 0.0120(6) -0.0027(5)
N2 0.0470(7) 0.0366(6) 0.0559(8) 0.0059(6) 0.0135(6) 0.0014(5)
C6 0.0442(8) 0.0510(9) 0.0616(10) -0.0010(7) 0.0125(7) -0.0010(7)
C5 0.0438(8) 0.0439(8) 0.0512(8) -0.0050(6) 0.0024(6) 0.0049(6)
C4 0.0482(8) 0.0398(8) 0.0484(8) 0.0010(6) -0.0019(6) 0.0000(6)
C3 0.0437(7) 0.0372(7) 0.0429(7) 0.0043(6) -0.0001(6) -0.0022(6)
C2 0.0404(7) 0.0386(7) 0.0411(7) 0.0030(6) 0.0005(6) -0.0002(6)
C31 0.0548(10) 0.0467(9) 0.0648(11) 0.0072(8) 0.0141(8) -0.0045(8)
C7 0.0457(8) 0.0350(7) 0.0505(8) 0.0010(6) 0.0084(6) -0.0001(6)
C8 0.0710(12) 0.0488(10) 0.0523(10) -0.0048(7) 0.0068(9) 0.0044(8)
C1' 0.0471(8) 0.0317(7) 0.0484(8) -0.0026(6) 0.0080(6) 0.0015(6)
C6' 0.0475(9) 0.0533(10) 0.0638(10) 0.0015(8) 0.0105(8) 0.0034(7)
C5' 0.0509(10) 0.0690(12) 0.0825(14) -0.0075(10) -0.0054(9) 0.0145(9)
C4' 0.0868(15) 0.0588(11) 0.0621(12) -0.0033(9) -0.0121(11) 0.0196(10)
C3' 0.0881(14) 0.0546(10) 0.0494(10) 0.0024(8) 0.0071(9) -0.0004(10)
C2' 0.0582(10) 0.0429(8) 0.0518(9) -0.0021(7) 0.0097(7) -0.0058(7)

loop_
_atom_type_symbol
_atom_type_description
_atom_type_scat_dispersion_real
_atom_type_scat_dispersion_imag
_atom_type_scat_source
O O 0.0106 0.0060 'International Tables Vol C Tables 4.2.6.8 and 6.1.1.4'
N N 0.0061 0.0033 'International Tables Vol C Tables 4.2.6.8 and 6.1.1.4'
C C 0.0033 0.0016 'International Tables Vol C Tables 4.2.6.8 and 6.1.1.4'
H H 0.0000 0.0000 'International Tables Vol C Tables 4.2.6.8 and 6.1.1.4'

loop_
_geom_angle_atom_site_label_1
_geom_angle_atom_site_label_2
_geom_angle_atom_site_label_3
_geom_angle
_geom_angle_site_symmetry_1
_geom_angle_site_symmetry_3
_geom_angle_publ_flag
O1 N5 O2 122.54(15) . . ?
O1 N5 C5 118.82(15) . . ?
O2 N5 C5 118.63(15) . . ?
C2 N1 C6 117.70(13) . . ?
C2 N2 C7 124.61(13) . . ?
N1 C6 C5 122.72(15) . . ?
C6 C5 C4 119.75(14) . . ?
C6 C5 N5 119.83(14) . . ?
C4 C5 N5 120.39(14) . . ?
C3 C4 C5 119.63(14) . . ?
C2 C3 C4 117.01(13) . . ?
C4 C3 C31 122.22(14) . . ?
C2 C3 C31 120.76(14) . . ?
N1 C2 N2 117.25(13) . . ?
N2 C2 C3 119.56(13) . . ?
N1 C2 C3 123.19(13) . . ?
N2 C7 C1' 110.82(12) . . ?
N2 C7 C8 108.66(13) . . ?
C1' C7 C8 112.20(13) . . ?
C2' C1' C6' 118.38(16) . . ?
C2' C1' C7 120.42(14) . . ?
C6' C1' C7 121.20(14) . . ?
C5' C6' C1' 120.36(17) . . ?
C4' C5' C6' 120.39(19) . . ?
C3' C4' C5' 119.99(19) . . ?
C4' C3' C2' 119.86(19) . . ?
C3' C2' C1' 120.99(17) . . ?

loop_
_geom_bond_atom_site_label_1
_geom_bond_atom_site_label_2
_geom_bond_distance
_geom_bond_site_symmetry_2
_geom_bond_publ_flag
O1 N5 1.226(2) . ?
O2 N5 1.228(2) . ?
N5 C5 1.441(2) . ?
N1 C6 1.332(2) . ?
N1 C2 1.3470(18) . ?
N2 C2 1.3469(19) . ?
N2 C7 1.4685(18) . ?
C6 C5 1.378(2) . ?
C5 C4 1.392(2) . ?
C4 C3 1.363(2) . ?
C3 C2 1.431(2) . ?
C3 C31 1.497(2) . ?
C7 C1' 1.515(2) . ?
C7 C8 1.524(2) . ?
C1' C2' 1.385(2) . ?
C1' C6' 1.390(2) . ?
C6' C5' 1.381(3) . ?
C5' C4' 1.375(3) . ?
C4' C3' 1.370(3) . ?
C3' C2' 1.384(3) . ?

loop_
_cod_related_entry_id
_cod_related_entry_database
_cod_related_entry_code
1 ChemSpider 10123190
